data_2214510
loop_
_publ_author_name
'Gao, Yu-Xiang'
'Wang, Li-Bin'
'Niu, Yan-Ling'
'Hao, Lu-Jiang'

_publ_section_title
;<i>cyclo</i>-Tetrakis[\m-<i>N</i>-(2-hydroxybenzoyl)-<i>N</i>'-(2-hydroxy-3-methoxybenzylidene)hydrazinate(2--)]tetracobalt(II)
 <i>N</i>,<i>N</i>-dimethylformamide tetrasolvate
;
_journal_coeditor_code BI2200
_journal_issue 8
_journal_name_full 'Acta Crystallographica Section E'
_journal_page_first m2128
_journal_page_last m2128
_journal_paper_doi 10.1107/S1600536807033338
_journal_volume 63
_journal_year 2007
_chemical_formula_iupac '[Co4 (C15 H12 N2 O4)4], 4C3 H7 N O'
_chemical_formula_moiety 'C60 H48 Co4 N8 O16, 4(C3 H7 N O)'
_chemical_formula_sum 'C72 H76 Co4 N12 O20'
_chemical_formula_weight 1665.17
_chemical_name_systematic
;
cyclo-Tetrakis[\m-<i>N</i>-(2-hydroxybenzoyl)-<i>N</i>'-(2-hydroxy-3-\
methoxybenzylidene)hydrazinate(2-)]tetracobalt(II)}
<i>N</i>,<i>N</i>-dimethylformamide tetrasolvate
;
_space_group_IT_number 88
_symmetry_cell_setting tetragonal
_symmetry_space_group_name_Hall '-I 4ad'
_symmetry_space_group_name_H-M 'I 41/a :2'
_atom_sites_solution_hydrogens geom
_atom_sites_solution_primary direct
_atom_sites_solution_secondary difmap
_cell_angle_alpha 90
_cell_angle_beta 90
_cell_angle_gamma 90
_cell_formula_units_Z 4
_cell_length_a 23.996(2)
_cell_length_b 23.996(2)
_cell_length_c 13.1605(10)
_cell_measurement_reflns_used 3308
_cell_measurement_temperature 298(2)
_cell_measurement_theta_max 25.01
_cell_measurement_theta_min 1.70
_cell_volume 7577.9(11)
_computing_cell_refinement 'SAINT-Plus (Bruker, 2001)'
_computing_data_collection 'SMART (Bruker, 2001)'
_computing_data_reduction SAINT-Plus
_computing_molecular_graphics 'SHELXTL (Bruker, 2001)'
_computing_publication_material SHELXTL
_computing_structure_refinement 'SHELXL97 (Sheldrick, 1997)'
_computing_structure_solution 'SHELXS97 (Sheldrick, 1997)'
_diffrn_ambient_temperature 298(2)
_diffrn_measured_fraction_theta_full 0.989
_diffrn_measured_fraction_theta_max 0.989
_diffrn_measurement_device_type 'Bruker APEXII CCD'
_diffrn_measurement_method '\f and \w'
_diffrn_radiation_monochromator graphite
_diffrn_radiation_source 'fine-focus sealed tube'
_diffrn_radiation_type MoK\a
_diffrn_radiation_wavelength 0.71073
_diffrn_reflns_av_R_equivalents 0.0601
_diffrn_reflns_av_sigmaI/netI 0.0458
_diffrn_reflns_limit_h_max 25
_diffrn_reflns_limit_h_min -28
_diffrn_reflns_limit_k_max 28
_diffrn_reflns_limit_k_min -26
_diffrn_reflns_limit_l_max 15
_diffrn_reflns_limit_l_min -15
_diffrn_reflns_number 18342
_diffrn_reflns_theta_full 25.01
_diffrn_reflns_theta_max 25.01
_diffrn_reflns_theta_min 1.70
_diffrn_standards_number 0
_exptl_absorpt_coefficient_mu 0.940
_exptl_absorpt_correction_type none
_exptl_crystal_colour red
_exptl_crystal_density_diffrn 1.460
_exptl_crystal_density_method 'not measured'
_exptl_crystal_description cube
_exptl_crystal_F_000 3440
_exptl_crystal_size_max 0.10
_exptl_crystal_size_mid 0.10
_exptl_crystal_size_min 0.10
_refine_diff_density_max 0.360
_refine_diff_density_min -0.275
_refine_ls_extinction_method none
_refine_ls_goodness_of_fit_ref 1.000
_refine_ls_hydrogen_treatment constr
_refine_ls_matrix_type full
_refine_ls_number_parameters 249
_refine_ls_number_reflns 3308
_refine_ls_number_restraints 0
_refine_ls_restrained_S_all 1.000
_refine_ls_R_factor_all 0.0845
_refine_ls_R_factor_gt 0.0407
_refine_ls_shift/su_max 0.000
_refine_ls_shift/su_mean 0.000
_refine_ls_structure_factor_coef Fsqd
_refine_ls_weighting_details 'calc w=1/[\s^2^(Fo^2^)+(0.0641P)^2^+15.4281P] where P=(Fo^2^+2Fc^2^)/3'
_refine_ls_weighting_scheme calc
_refine_ls_wR_factor_gt 0.1009
_refine_ls_wR_factor_ref 0.1356
_reflns_number_gt 2180
_reflns_number_total 3308
_reflns_threshold_expression I>2\s(I)
_cod_data_source_file bi2200.cif
_cod_data_source_block I
_cod_original_cell_volume 7578.0(11)
_cod_original_sg_symbol_H-M 'I 41/a'
_cod_database_code 2214510
_cod_database_fobs_code 2214510

loop_
_symmetry_equiv_pos_as_xyz
'x, y, z'
'-x+1/2, -y, z+1/2'
'-y+3/4, x+1/4, z+1/4'
'y+3/4, -x+3/4, z+3/4'
'x+1/2, y+1/2, z+1/2'
'-x+1, -y+1/2, z+1'
'-y+5/4, x+3/4, z+3/4'
'y+5/4, -x+5/4, z+5/4'
'-x, -y, -z'
'x-1/2, y, -z-1/2'
'y-3/4, -x-1/4, -z-1/4'
'-y-3/4, x-3/4, -z-3/4'
'-x+1/2, -y+1/2, -z+1/2'
'x, y+1/2, -z'
'y-1/4, -x+1/4, -z+1/4'
'-y-1/4, x-1/4, -z-1/4'

loop_
_atom_site_type_symbol
_atom_site_label
_atom_site_fract_x
_atom_site_fract_y
_atom_site_fract_z
_atom_site_U_iso_or_equiv
_atom_site_adp_type
_atom_site_calc_flag
_atom_site_refinement_flags
_atom_site_occupancy
Co Co1 0.48657(2) 0.81667(2) 1.03441(3) 0.0390(2) Uani d . 1
C C13 0.5884(2) 0.8962(2) 0.7148(4) 0.0729(14) Uani d . 1
C C14 0.6317(3) 0.9226(3) 0.6646(6) 0.099(2) Uani d . 1
H H14 0.6337 0.9224 0.5940 0.118 Uiso calc R 1
C C15 0.6710(3) 0.9486(3) 0.7205(7) 0.105(2) Uani d . 1
H H15 0.7005 0.9660 0.6873 0.126 Uiso calc R 1
C C16 0.6689(2) 0.9502(2) 0.8288(7) 0.098(2) Uani d . 1
H H16 0.6961 0.9694 0.8651 0.117 Uiso calc R 1
C C17 0.6263(2) 0.9231(2) 0.8797(5) 0.0736(14) Uani d . 1
H H17 0.6248 0.9235 0.9503 0.088 Uiso calc R 1
C C12 0.58614(19) 0.89558(18) 0.8248(4) 0.0572(11) Uani d . 1
C C11 0.54300(18) 0.86555(17) 0.8812(3) 0.0516(10) Uani d . 1
C C10 0.42641(18) 0.79092(18) 0.8447(3) 0.0547(11) Uani d . 1
H H10 0.4223 0.7953 0.7749 0.066 Uiso calc R 1
C C8 0.38607(17) 0.75893(18) 0.8983(3) 0.0517(10) Uani d . 1
C C7 0.3406(2) 0.7401(2) 0.8402(4) 0.0681(13) Uani d . 1
H H7 0.3380 0.7495 0.7717 0.082 Uiso calc R 1
C C6 0.3005(2) 0.7085(2) 0.8840(4) 0.0723(14) Uani d . 1
H H6 0.2702 0.6966 0.8458 0.087 Uiso calc R 1
C C5 0.3047(2) 0.6933(2) 0.9878(4) 0.0668(13) Uani d . 1
H H5 0.2767 0.6717 1.0168 0.080 Uiso calc R 1
C C4 0.34892(18) 0.70962(18) 1.0463(3) 0.0528(10) Uani d . 1
C C9 0.39024(17) 0.74385(17) 1.0048(3) 0.0478(10) Uani d . 1
C C3 0.3125(3) 0.6763(3) 1.2083(5) 0.125(3) Uani d . 1
H H3A 0.2843 0.7046 1.2079 0.188 Uiso calc R 1
H H3B 0.3249 0.6701 1.2767 0.188 Uiso calc R 1
H H3C 0.2973 0.6423 1.1815 0.188 Uiso calc R 1
C C18 0.2797(4) 0.8669(4) 0.8818(8) 0.121(2) Uani d . 1
H H2 0.2621 0.8535 0.8238 0.41(11) Uiso calc R 1
N N1 0.2578(3) 0.8534(3) 0.9732(5) 0.124(2) Uani d . 1
N N3 0.50473(15) 0.84230(15) 0.8251(3) 0.0571(9) Uani d . 1
N N2 0.46821(15) 0.81391(14) 0.8886(3) 0.0526(9) Uani d . 1
O O1 0.3210(3) 0.8956(3) 0.8710(5) 0.174(3) Uani d . 1
O O6 0.55073(19) 0.87083(19) 0.6544(3) 0.0981(13) Uani d . 1
H H6A 0.5288 0.8530 0.6895 0.147 Uiso calc R 1
O O5 0.54502(12) 0.86371(12) 0.9823(2) 0.0579(8) Uani d . 1
O O4 0.43272(11) 0.75891(12) 1.0661(2) 0.0503(7) Uani d . 1
O O3 0.35778(12) 0.69341(13) 1.1480(2) 0.0643(8) Uani d . 1
C C1 0.2100(4) 0.8200(4) 0.9791(7) 0.146(3) Uani d . 1
H H1A 0.1977 0.8106 0.9118 0.219 Uiso calc R 1
H H1B 0.1810 0.8400 1.0137 0.219 Uiso calc R 1
H H1C 0.2184 0.7865 1.0159 0.219 Uiso calc R 1
C C2 0.2841(5) 0.8651(5) 1.0693(8) 0.205(5) Uani d . 1
H H2A 0.3212 0.8786 1.0578 0.308 Uiso calc R 1
H H2B 0.2856 0.8317 1.1092 0.308 Uiso calc R 1
H H2C 0.2629 0.8929 1.1048 0.308 Uiso calc R 1

loop_
_atom_site_aniso_label
_atom_site_aniso_U_11
_atom_site_aniso_U_22
_atom_site_aniso_U_33
_atom_site_aniso_U_12
_atom_site_aniso_U_13
_atom_site_aniso_U_23
Co1 0.0497(3) 0.0468(3) 0.0207(3) -0.0024(2) -0.0030(2) 0.0027(2)
C13 0.079(3) 0.076(3) 0.064(3) 0.009(3) 0.020(3) 0.019(3)
C14 0.104(5) 0.095(4) 0.097(5) 0.007(4) 0.041(4) 0.031(4)
C15 0.086(5) 0.088(4) 0.140(7) 0.001(4) 0.036(5) 0.039(5)
C16 0.069(4) 0.083(4) 0.141(7) -0.009(3) -0.003(4) 0.032(4)
C17 0.064(3) 0.065(3) 0.092(4) -0.003(3) 0.000(3) 0.019(3)
C12 0.060(3) 0.053(2) 0.059(3) 0.006(2) 0.004(2) 0.014(2)
C11 0.060(3) 0.054(2) 0.040(3) 0.006(2) 0.000(2) 0.011(2)
C10 0.064(3) 0.066(3) 0.034(2) -0.002(2) -0.012(2) 0.005(2)
C8 0.055(2) 0.060(3) 0.040(2) -0.004(2) -0.006(2) 0.002(2)
C7 0.071(3) 0.088(3) 0.044(3) -0.005(3) -0.016(2) 0.003(2)
C6 0.065(3) 0.087(4) 0.064(3) -0.018(3) -0.015(3) 0.001(3)
C5 0.061(3) 0.075(3) 0.064(3) -0.014(2) -0.004(2) 0.003(3)
C4 0.058(3) 0.060(3) 0.041(2) -0.001(2) -0.002(2) 0.001(2)
C9 0.050(2) 0.054(2) 0.040(2) 0.0002(19) -0.0044(19) -0.0029(18)
C3 0.102(5) 0.189(8) 0.085(5) -0.056(5) 0.000(4) 0.053(5)
C18 0.107(6) 0.137(7) 0.117(7) 0.011(5) 0.013(6) -0.005(6)
N1 0.106(5) 0.167(6) 0.099(5) -0.006(4) 0.019(4) -0.012(4)
N3 0.063(2) 0.072(2) 0.037(2) -0.0066(19) -0.0005(17) 0.0081(18)
N2 0.062(2) 0.062(2) 0.0328(19) -0.0019(17) -0.0020(17) 0.0070(16)
O1 0.149(5) 0.215(7) 0.157(6) -0.027(5) 0.030(5) 0.007(5)
O6 0.122(3) 0.125(3) 0.048(2) -0.025(3) 0.013(2) 0.010(2)
O5 0.0687(19) 0.0638(18) 0.0412(18) -0.0062(15) -0.0044(14) 0.0044(14)
O4 0.0575(17) 0.0633(17) 0.0302(14) -0.0054(13) -0.0032(13) 0.0038(13)
O3 0.0636(19) 0.082(2) 0.0475(19) -0.0145(16) 0.0005(15) 0.0124(16)
C1 0.122(7) 0.136(7) 0.181(10) -0.001(6) 0.019(6) 0.009(6)
C2 0.219(11) 0.282(15) 0.115(8) -0.050(11) 0.010(8) -0.015(9)

loop_
_atom_type_symbol
_atom_type_description
_atom_type_scat_dispersion_real
_atom_type_scat_dispersion_imag
_atom_type_scat_source
C C 0.0033 0.0016 'International Tables Vol C Tables 4.2.6.8 and 6.1.1.4'
H H 0.0000 0.0000 'International Tables Vol C Tables 4.2.6.8 and 6.1.1.4'
N N 0.0061 0.0033 'International Tables Vol C Tables 4.2.6.8 and 6.1.1.4'
O O 0.0106 0.0060 'International Tables Vol C Tables 4.2.6.8 and 6.1.1.4'
Co Co 0.3494 0.9721 'International Tables Vol C Tables 4.2.6.8 and 6.1.1.4'

loop_
_geom_angle_atom_site_label_1
_geom_angle_atom_site_label_2
_geom_angle_atom_site_label_3
_geom_angle_site_symmetry_1
_geom_angle_site_symmetry_3
_geom_angle
O5 Co1 O4 . . 168.50(12)
O5 Co1 N2 . . 80.55(13)
O4 Co1 N2 . . 92.10(13)
O5 Co1 O4 . 15_567 98.51(12)
O4 Co1 O4 . 15_567 88.43(11)
N2 Co1 O4 . 15_567 177.24(13)
O5 Co1 O3 . 15_567 90.22(12)
O4 Co1 O3 . 15_567 100.50(12)
N2 Co1 O3 . 15_567 107.87(13)
O4 Co1 O3 15_567 15_567 74.68(11)
O6 C13 C14 . . 115.4(6)
O6 C13 C12 . . 124.0(4)
C14 C13 C12 . . 120.6(6)
C15 C14 C13 . . 118.4(7)
C15 C14 H14 . . 120.8
C13 C14 H14 . . 120.8
C14 C15 C16 . . 122.3(6)
C14 C15 H15 . . 118.9
C16 C15 H15 . . 118.9
C17 C16 C15 . . 119.7(6)
C17 C16 H16 . . 120.1
C15 C16 H16 . . 120.2
C12 C17 C16 . . 119.3(6)
C12 C17 H17 . . 120.3
C16 C17 H17 . . 120.3
C17 C12 C13 . . 119.6(5)
C17 C12 C11 . . 117.8(5)
C13 C12 C11 . . 122.5(4)
N3 C11 O5 . . 125.3(4)
N3 C11 C12 . . 115.0(4)
O5 C11 C12 . . 119.8(4)
N2 C10 C8 . . 122.7(4)
N2 C10 H10 . . 118.6
C8 C10 H10 . . 118.6
C7 C8 C10 . . 115.5(4)
C7 C8 C9 . . 119.9(4)
C10 C8 C9 . . 124.5(4)
C6 C7 C8 . . 119.9(5)
C6 C7 H7 . . 120.1
C8 C7 H7 . . 120.1
C7 C6 C5 . . 120.4(4)
C7 C6 H6 . . 119.8
C5 C6 H6 . . 119.8
C4 C5 C6 . . 121.5(4)
C4 C5 H5 . . 119.2
C6 C5 H5 . . 119.2
C5 C4 C9 . . 119.8(4)
C5 C4 O3 . . 124.9(4)
C9 C4 O3 . . 115.2(4)
O4 C9 C4 . . 117.3(4)
O4 C9 C8 . . 124.3(4)
C4 C9 C8 . . 118.4(4)
O3 C3 H3A . . 109.5
O3 C3 H3B . . 109.5
H3A C3 H3B . . 109.5
O3 C3 H3C . . 109.5
H3A C3 H3C . . 109.5
H3B C3 H3C . . 109.5
O1 C18 N1 . . 123.8(10)
O1 C18 H2 . . 118.1
N1 C18 H2 . . 118.1
C18 N1 C1 . . 120.3(8)
C18 N1 C2 . . 124.4(8)
C1 N1 C2 . . 114.9(8)
C11 N3 N2 . . 108.3(3)
C10 N2 N3 . . 115.7(3)
C10 N2 Co1 . . 128.9(3)
N3 N2 Co1 . . 115.4(3)
C13 O6 H6A . . 109.5
C11 O5 Co1 . . 110.4(3)
C9 O4 Co1 . . 124.4(3)
C9 O4 Co1 . 12_768 120.8(2)
Co1 O4 Co1 . 12_768 112.99(13)
C4 O3 C3 . . 120.0(4)
C4 O3 Co1 . 12_768 111.5(2)
C3 O3 Co1 . 12_768 121.9(3)
N1 C1 H1A . . 109.5
N1 C1 H1B . . 109.5
H1A C1 H1B . . 109.5
N1 C1 H1C . . 109.5
H1A C1 H1C . . 109.5
H1B C1 H1C . . 109.5
N1 C2 H2A . . 109.5
N1 C2 H2B . . 109.5
H2A C2 H2B . . 109.5
N1 C2 H2C . . 109.5
H2A C2 H2C . . 109.5
H2B C2 H2C . . 109.5

loop_
_geom_bond_atom_site_label_1
_geom_bond_atom_site_label_2
_geom_bond_site_symmetry_2
_geom_bond_distance
_geom_bond_publ_flag
Co1 N2 . 1.970(3) yes
Co1 O4 . 1.941(3) yes
Co1 O5 . 1.927(3) yes
Co1 O4 15_567 2.039(3) yes
Co1 O3 15_567 2.270(3) yes
Co1 O4 6_564 2.686(3) yes
C13 O6 . 1.349(6) ?
C13 C14 . 1.385(8) ?
C13 C12 . 1.450(7) ?
C14 C15 . 1.349(9) ?
C14 H14 . 0.930 ?
C15 C16 . 1.427(10) ?
C15 H15 . 0.930 ?
C16 C17 . 1.386(7) ?
C16 H16 . 0.930 ?
C17 C12 . 1.373(7) ?
C17 H17 . 0.930 ?
C12 C11 . 1.463(6) ?
C11 N3 . 1.304(5) ?
C11 O5 . 1.332(5) ?
C10 N2 . 1.282(5) ?
C10 C8 . 1.423(6) ?
C10 H10 . 0.930 ?
C8 C7 . 1.408(6) ?
C8 C9 . 1.450(6) ?
C7 C6 . 1.354(7) ?
C7 H7 . 0.930 ?
C6 C5 . 1.417(7) ?
C6 H6 . 0.930 ?
C5 C4 . 1.369(6) ?
C5 H5 . 0.930 ?
C4 C9 . 1.399(6) ?
C4 O3 . 1.409(5) ?
C9 O4 . 1.350(5) ?
C3 O3 . 1.408(6) ?
C3 H3A . 0.960 ?
C3 H3B . 0.960 ?
C3 H3C . 0.960 ?
C18 O1 . 1.214(9) ?
C18 N1 . 1.352(10) ?
C18 H2 . 0.930 ?
N1 C1 . 1.403(9) ?
N1 C2 . 1.441(11) ?
N3 N2 . 1.390(5) ?
O6 H6A . 0.820 ?
O4 Co1 12_768 2.039(3) ?
O3 Co1 12_768 2.270(3) ?
C1 H1A . 0.960 ?
C1 H1B . 0.960 ?
C1 H1C . 0.960 ?
C2 H2A . 0.960 ?
C2 H2B . 0.960 ?
C2 H2C . 0.960 ?

loop_
_geom_hbond_atom_site_label_D
_geom_hbond_atom_site_label_H
_geom_hbond_atom_site_label_A
_geom_hbond_distance_DH
_geom_hbond_distance_HA
_geom_hbond_distance_DA
_geom_hbond_angle_DHA
_geom_hbond_publ_flag
O6 H6A N3 0.82 1.89 2.595(6) 143 yes
